data_7029060
loop_
_publ_author_name
'Li, Qipeng'
'Qian, Jinjie'
'Tian, Chongbin'
'Lin, Ping'
'He, Zhangzhen'
'Wang, Ning'
'Shen, Jinni'
'Zhang, Huabin'
'Chu, Tao'
'Yuan, Daqiang'
'Yang, Yi'
'Xue, Liping'
'Du, Shaowu'

_publ_section_title
;
 Butterfly-like enantiomerically homochiral {Co(II)6Co(III)4} clusters
 exhibiting both slow magnetic relaxation and ferroelectric property.
;
_journal_issue 8
_journal_name_full 'Dalton transactions (Cambridge, England : 2003)'
_journal_page_first 3238
_journal_page_last 3243
_journal_paper_doi 10.1039/c3dt53214c
_journal_volume 43
_journal_year 2014
_chemical_formula_moiety 'C92.5 H109 Co10 N12 O22, 4(Cl O4), 3.5 (H2 O)'
_chemical_formula_sum 'C92.5 H116 Cl4 Co10 N12 O41.5'
_chemical_formula_weight 2791.07
_chemical_name_systematic
; 
 ? 
;
_space_group_IT_number 4
_symmetry_cell_setting monoclinic
_symmetry_space_group_name_Hall 'P 2yb'
_symmetry_space_group_name_H-M 'P 1 21 1'
_atom_sites_solution_hydrogens geom
_atom_sites_solution_primary direct
_atom_sites_solution_secondary difmap
_audit_creation_method SHELXL-97
_cell_angle_alpha 90.00
_cell_angle_beta 107.966(9)
_cell_angle_gamma 90.00
_cell_formula_units_Z 2
_cell_length_a 15.130(8)
_cell_length_b 25.739(12)
_cell_length_c 15.205(7)
_cell_measurement_reflns_used 14304
_cell_measurement_temperature 293(2)
_cell_measurement_theta_max 27.3507
_cell_measurement_theta_min 2.7344
_cell_volume 5633(5)
_computing_structure_refinement 'SHELXL-97 (Sheldrick, 1997)'
_computing_structure_solution 'SHELXS-97 (Sheldrick, 1990)'
_diffrn_ambient_temperature 293(2)
_diffrn_detector_area_resol_mean 28.5714
_diffrn_measured_fraction_theta_full 0.991
_diffrn_measured_fraction_theta_max 0.991
_diffrn_measurement_method CCD_Profile_fitting
_diffrn_radiation_monochromator graphite
_diffrn_radiation_source 'fine-focus sealed tube'
_diffrn_radiation_type MoK\a
_diffrn_radiation_wavelength 0.71073
_diffrn_reflns_av_R_equivalents 0.0695
_diffrn_reflns_av_sigmaI/netI 0.1492
_diffrn_reflns_limit_h_max 18
_diffrn_reflns_limit_h_min -18
_diffrn_reflns_limit_k_max 31
_diffrn_reflns_limit_k_min -31
_diffrn_reflns_limit_l_max 18
_diffrn_reflns_limit_l_min -18
_diffrn_reflns_number 35399
_diffrn_reflns_theta_full 25.68
_diffrn_reflns_theta_max 25.68
_diffrn_reflns_theta_min 2.28
_exptl_absorpt_coefficient_mu 1.617
_exptl_absorpt_correction_T_max 1.0000
_exptl_absorpt_correction_T_min 0.7065
_exptl_absorpt_correction_type multi-scan
_exptl_crystal_colour Red-brown
_exptl_crystal_density_diffrn 1.646
_exptl_crystal_density_method 'not measured'
_exptl_crystal_description Prism
_exptl_crystal_F_000 2850
_exptl_crystal_size_max 0.2000
_exptl_crystal_size_mid 0.0800
_exptl_crystal_size_min 0.0600
_refine_diff_density_max 0.411
_refine_diff_density_min -0.328
_refine_diff_density_rms 0.073
_refine_ls_abs_structure_details 'Flack H D (1983), Acta Cryst. A39, 876-881'
_refine_ls_abs_structure_Flack 0.016(19)
_refine_ls_extinction_method none
_refine_ls_goodness_of_fit_ref 1.004
_refine_ls_hydrogen_treatment mixed
_refine_ls_matrix_type full
_refine_ls_number_parameters 1551
_refine_ls_number_reflns 18670
_refine_ls_number_restraints 3137
_refine_ls_restrained_S_all 0.972
_refine_ls_R_factor_all 0.1404
_refine_ls_R_factor_gt 0.0647
_refine_ls_shift/su_max 0.006
_refine_ls_shift/su_mean 0.000
_refine_ls_structure_factor_coef Fsqd
_refine_ls_weighting_details 'calc w=1/[\s^2^(Fo^2^)+(0.0180P)^2^+3.5000P] where P=(Fo^2^+2Fc^2^)/3'
_refine_ls_weighting_scheme calc
_refine_ls_wR_factor_gt 0.1080
_refine_ls_wR_factor_ref 0.1306
_reflns_number_gt 9205
_reflns_number_total 18670
_reflns_threshold_expression >2sigma(I)
_cod_data_source_file c3dt53214c.txt
_cod_data_source_block R-1
_cod_depositor_comments
;
The following automatic conversions were performed:

'_exptl_absorpt_correction_type' value 'Multi-scan' changed to
'multi-scan' according to
/usr/data/users/saulius/automatic-downloads/current/RSC/lib/dictionaries/cif_core.dic
dictionary named 'cif_core.dic' version 2.4.2 from 2011-04-26.

Automatic conversion script
Id: cif_fix_values 2281 2013-09-26 08:29:07Z andrius 
;
_cod_original_sg_symbol_H-M 'P 21'
_cod_original_formula_sum 'C92.50 H116 Cl4 Co10 N12 O41.50'
_cod_database_code 7029060

loop_
_symmetry_equiv_pos_as_xyz
'x, y, z'
'-x, y+1/2, -z'

loop_
_atom_site_label
_atom_site_type_symbol
_atom_site_fract_x
_atom_site_fract_y
_atom_site_fract_z
_atom_site_U_iso_or_equiv
_atom_site_adp_type
_atom_site_occupancy
_atom_site_symmetry_multiplicity
_atom_site_calc_flag
_atom_site_refinement_flags
_atom_site_disorder_assembly
_atom_site_disorder_group
Co1 Co 0.79380(10) 0.14928(6) 0.16449(11) 0.0535(4) Uani 1 1 d . A .
Co2 Co 0.60238(10) 0.18112(6) 0.19774(11) 0.0538(4) Uani 1 1 d . A .
Co3 Co 0.91886(10) 0.06501(6) 0.28576(11) 0.0545(4) Uani 1 1 d . . .
Co4 Co 0.72380(9) 0.09459(6) 0.31638(10) 0.0522(4) Uani 1 1 d . A .
Co5 Co 0.77063(10) 0.24821(6) 0.09145(11) 0.0537(4) Uani 1 1 d . . .
Co6 Co 0.41635(10) 0.18053(7) 0.03700(13) 0.0647(5) Uani 1 1 d . . .
Co7 Co 0.57622(11) 0.21827(7) -0.02522(11) 0.0594(5) Uani 1 1 d . . .
Co8 Co 1.10451(10) 0.07060(7) 0.44641(13) 0.0644(5) Uani 1 1 d . . .
Co9 Co 0.75122(10) -0.00285(7) 0.39257(10) 0.0550(4) Uani 1 1 d . . .
Co10 Co 0.94509(10) 0.02728(6) 0.50663(11) 0.0582(5) Uani 1 1 d . . .
O1 O 1.1753(5) 0.0243(4) 0.5449(6) 0.083(3) Uani 1 1 d . . .
O2 O 1.0456(5) 0.1093(3) 0.3326(6) 0.062(2) Uani 1 1 d . . .
O3 O 0.4740(6) 0.2622(4) -0.1239(6) 0.083(3) Uani 1 1 d . . .
H3D H 0.4397 0.2882 -0.1073 0.100 Uiso 1 1 calc R . .
O4 O 0.7161(5) 0.1837(3) 0.0288(5) 0.051(2) Uani 1 1 d . . .
O5 O 0.8848(5) 0.2121(3) 0.1469(4) 0.048(2) Uani 1 1 d . . .
O6 O 0.6617(5) 0.2826(3) 0.0193(5) 0.059(2) Uani 1 1 d . . .
O7 O 1.0046(5) 0.0186(3) 0.3999(5) 0.055(2) Uani 1 1 d . . .
O8 O 0.8716(5) 0.0898(3) 0.1506(5) 0.065(2) Uani 1 1 d . . .
O9 O 0.8060(5) 0.0624(3) 0.4499(5) 0.0522(19) Uani 1 1 d . . .
O10 O 1.0533(5) -0.0147(3) 0.6064(6) 0.082(3) Uani 1 1 d . . .
H10D H 1.0944 -0.0369 0.5906 0.098 Uiso 1 1 calc R . .
O11 O 0.3524(5) 0.2286(3) -0.0554(6) 0.080(3) Uani 1 1 d . . .
O12 O 0.4728(5) 0.1395(3) 0.1459(6) 0.073(3) Uani 1 1 d . . .
O13 O 0.6478(5) 0.1566(3) 0.3328(5) 0.055(2) Uani 1 1 d . A .
O14 O 0.5204(4) 0.2292(3) 0.0849(5) 0.054(2) Uani 1 1 d . A .
O15 O 0.6370(5) 0.0343(3) 0.3359(5) 0.062(2) Uani 1 1 d . . .
O16 O 0.8604(5) -0.0386(3) 0.4652(5) 0.060(2) Uani 1 1 d . . .
O17 O 0.7276(5) 0.2224(3) 0.1913(5) 0.054(2) Uani 1 1 d . . .
O18 O 0.4979(5) 0.1556(3) -0.0276(6) 0.069(2) Uani 1 1 d . . .
O19 O 0.7968(5) 0.0203(3) 0.2925(5) 0.052(2) Uani 1 1 d . . .
O20 O 1.0198(5) 0.0937(3) 0.5089(6) 0.062(2) Uani 1 1 d . . .
O21 O 0.8441(4) 0.1279(3) 0.3061(5) 0.052(2) Uani 1 1 d . . .
H4B H 0.8756 0.1542 0.3516 0.063 Uiso 1 1 calc R . .
O22 O 0.6732(4) 0.1169(3) 0.1757(5) 0.053(2) Uani 1 1 d . . .
H22C H 0.6446 0.0946 0.1359 0.063 Uiso 0.50 1 d PR A 1
C93 C 0.6199(4) 0.0763(3) 0.1024(5) 0.29(3) Uani 0.50 1 d PRU A 2
H93A H 0.6496 0.0730 0.0554 0.441 Uiso 0.50 1 calc PR A 2
H93B H 0.5569 0.0876 0.0750 0.441 Uiso 0.50 1 calc PR A 2
H93C H 0.6203 0.0433 0.1319 0.441 Uiso 0.50 1 calc PR A 2
N1 N 1.1838(7) 0.0453(4) 0.3825(8) 0.071(3) Uani 1 1 d . . .
N2 N 0.6110(7) 0.2042(4) -0.1422(6) 0.058(3) Uani 1 1 d . . .
N3 N 0.8226(7) 0.2678(4) -0.0006(6) 0.057(3) Uani 1 1 d . . .
N4 N 0.9702(6) 0.0083(4) 0.2174(8) 0.063(3) Uani 1 1 d . . .
N7 N 0.5563(6) 0.2409(4) 0.2631(7) 0.056(3) Uani 1 1 d . . .
N8 N 0.7016(7) -0.0215(4) 0.4846(7) 0.059(3) Uani 1 1 d . . .
N9 N 0.8138(6) 0.3073(4) 0.1686(6) 0.066(3) Uani 1 1 d . . .
H12B H 0.8764 0.3080 0.1866 0.079 Uiso 1 1 calc R . .
H12C H 0.7929 0.3364 0.1363 0.079 Uiso 1 1 calc R . .
N10 N 0.3328(6) 0.1246(4) -0.0278(8) 0.079(3) Uani 1 1 d . . .
H8C H 0.3463 0.0945 0.0037 0.095 Uiso 1 1 calc R . .
H8D H 0.2731 0.1327 -0.0357 0.095 Uiso 1 1 calc R . .
N11 N 0.7008(7) -0.0627(4) 0.3148(6) 0.062(3) Uani 1 1 d . . .
H3B H 0.7404 -0.0897 0.3307 0.074 Uiso 1 1 calc R . .
H3C H 0.6463 -0.0723 0.3222 0.074 Uiso 1 1 calc R . .
N12 N 1.1864(6) 0.1271(4) 0.5060(7) 0.075(3) Uani 1 1 d . . .
H10B H 1.2372 0.1143 0.5486 0.090 Uiso 1 1 calc R . .
H10C H 1.2049 0.1449 0.4638 0.090 Uiso 1 1 calc R . .
C1 C 1.2418(8) -0.0035(6) 0.5193(10) 0.089(5) Uani 1 1 d . . .
H1A H 1.2295 -0.0404 0.5224 0.106 Uiso 1 1 calc R . .
H1B H 1.3024 0.0036 0.5630 0.106 Uiso 1 1 calc R . .
C2 C 1.2438(9) 0.0095(5) 0.4230(10) 0.075(4) Uani 1 1 d . . .
C3 C 1.3005(13) -0.0120(8) 0.3784(13) 0.118(7) Uani 1 1 d . . .
H3A H 1.3410 -0.0389 0.4048 0.142 Uiso 1 1 calc R . .
C4 C 1.2959(11) 0.0064(8) 0.2982(18) 0.147(9) Uani 1 1 d . . .
H4A H 1.3380 -0.0057 0.2695 0.176 Uiso 1 1 calc R . .
C5 C 1.2277(10) 0.0453(6) 0.2504(10) 0.102(5) Uani 1 1 d . . .
H5A H 1.2216 0.0565 0.1906 0.122 Uiso 1 1 calc R . .
C6 C 1.1717(8) 0.0647(6) 0.3026(10) 0.071(4) Uani 1 1 d . . .
C7 C 1.1006(8) 0.1104(5) 0.2713(9) 0.068(4) Uani 1 1 d . . .
H7A H 1.1329 0.1434 0.2760 0.082 Uiso 1 1 calc R . .
H7B H 1.0620 0.1055 0.2079 0.082 Uiso 1 1 calc R . .
C8 C 0.4621(12) 0.2486(7) -0.2176(12) 0.114(6) Uani 1 1 d . . .
H8A H 0.4463 0.2792 -0.2565 0.137 Uiso 1 1 calc R . .
H8B H 0.4124 0.2235 -0.2390 0.137 Uiso 1 1 calc R . .
C9 C 0.5553(9) 0.2251(6) -0.2223(10) 0.089(5) Uani 1 1 d . . .
C10 C 0.5837(12) 0.2260(7) -0.3030(10) 0.128(6) Uani 1 1 d U . .
H10A H 0.5472 0.2408 -0.3580 0.154 Uiso 1 1 calc R . .
C11 C 0.6737(13) 0.2023(6) -0.2945(12) 0.125(6) Uani 1 1 d U . .
H11A H 0.6949 0.2010 -0.3458 0.150 Uiso 1 1 calc R . .
C12 C 0.7279(11) 0.1818(5) -0.2111(10) 0.096(5) Uani 1 1 d U . .
H12A H 0.7867 0.1684 -0.2041 0.116 Uiso 1 1 calc R . .
C13 C 0.6914(10) 0.1821(5) -0.1396(8) 0.067(4) Uani 1 1 d . . .
C14 C 0.7395(8) 0.1596(5) -0.0471(8) 0.062(3) Uani 1 1 d . . .
H14A H 0.7244 0.1229 -0.0482 0.074 Uiso 1 1 calc R . .
H14B H 0.8060 0.1624 -0.0356 0.074 Uiso 1 1 calc R . .
C15 C 0.9451(8) 0.2126(5) 0.0890(8) 0.072(4) Uani 1 1 d . . .
H15A H 0.9524 0.1775 0.0691 0.087 Uiso 1 1 calc R . .
H15B H 1.0060 0.2254 0.1245 0.087 Uiso 1 1 calc R . .
C16 C 0.9045(8) 0.2479(5) 0.0026(7) 0.055(3) Uani 1 1 d . . .
C17 C 0.9426(9) 0.2592(6) -0.0675(9) 0.082(4) Uani 1 1 d . . .
H17A H 0.9994 0.2462 -0.0691 0.098 Uiso 1 1 calc R . .
C18 C 0.8852(11) 0.2931(6) -0.1374(10) 0.085(5) Uani 1 1 d . . .
H18A H 0.9070 0.3015 -0.1865 0.102 Uiso 1 1 calc R . .
C19 C 0.8063(11) 0.3129(6) -0.1386(10) 0.081(5) Uani 1 1 d . . .
H19A H 0.7732 0.3353 -0.1852 0.097 Uiso 1 1 calc R . .
C20 C 0.7750(9) 0.2990(6) -0.0677(10) 0.073(4) Uani 1 1 d . . .
C21 C 0.6816(9) 0.3164(5) -0.0512(9) 0.083(5) Uani 1 1 d . . .
H21A H 0.6867 0.3523 -0.0305 0.100 Uiso 1 1 calc R . .
H21B H 0.6311 0.3142 -0.1088 0.100 Uiso 1 1 calc R . .
C22 C 1.0221(8) -0.0302(5) 0.3695(8) 0.064(4) Uani 1 1 d . . .
H22A H 0.9751 -0.0543 0.3759 0.077 Uiso 1 1 calc R . .
H22B H 1.0819 -0.0424 0.4088 0.077 Uiso 1 1 calc R . .
C23 C 1.0222(8) -0.0305(5) 0.2672(8) 0.057(3) Uani 1 1 d . . .
C24 C 1.0647(10) -0.0636(5) 0.2301(11) 0.087(4) Uani 1 1 d U . .
H24A H 1.1019 -0.0892 0.2663 0.104 Uiso 1 1 calc R . .
C25 C 1.0541(9) -0.0606(5) 0.1324(10) 0.084(4) Uani 1 1 d U . .
H25A H 1.0841 -0.0837 0.1041 0.100 Uiso 1 1 calc R . .
C26 C 0.9952(9) -0.0204(5) 0.0820(10) 0.077(4) Uani 1 1 d . . .
H26A H 0.9836 -0.0174 0.0185 0.092 Uiso 1 1 calc R . .
C27 C 0.9555(9) 0.0143(5) 0.1287(10) 0.063(4) Uani 1 1 d . . .
C28 C 0.8930(8) 0.0587(5) 0.0847(9) 0.070(4) Uani 1 1 d . . .
H28A H 0.9233 0.0798 0.0496 0.085 Uiso 1 1 calc R . .
H28B H 0.8359 0.0451 0.0422 0.085 Uiso 1 1 calc R . .
C29 C 0.7821(8) 0.0878(5) 0.5235(8) 0.067(4) Uani 1 1 d . . .
H29A H 0.7155 0.0851 0.5121 0.080 Uiso 1 1 calc R . .
H29B H 0.7976 0.1243 0.5238 0.080 Uiso 1 1 calc R . .
N5 N 0.9158(6) 0.0406(3) 0.6233(5) 0.075(3) Uani 1 1 d GU . .
C30 C 0.8321(6) 0.0646(3) 0.6182(5) 0.073(3) Uani 1 1 d GU . .
C31 C 0.8024(5) 0.0670(4) 0.6959(7) 0.085(3) Uani 1 1 d GU . .
H31A H 0.7463 0.0831 0.6925 0.102 Uiso 1 1 calc R . .
C32 C 0.8564(7) 0.0454(4) 0.7789(5) 0.088(4) Uani 1 1 d GU . .
H32A H 0.8365 0.0470 0.8309 0.105 Uiso 1 1 calc R . .
C33 C 0.9401(7) 0.0213(4) 0.7840(5) 0.089(4) Uani 1 1 d GU . .
H33A H 0.9762 0.0069 0.8395 0.106 Uiso 1 1 calc R . .
C34 C 0.9698(5) 0.0189(3) 0.7063(6) 0.080(3) Uani 1 1 d GU . .
C35 C 1.0555(10) -0.0050(7) 0.6990(10) 0.103(6) Uani 1 1 d . . .
H35A H 1.1075 0.0178 0.7280 0.124 Uiso 1 1 calc R . .
H35B H 1.0659 -0.0375 0.7329 0.124 Uiso 1 1 calc R . .
C36 C 0.2843(10) 0.2587(7) -0.0311(11) 0.109(6) Uani 1 1 d . . .
H36A H 0.2238 0.2524 -0.0757 0.130 Uiso 1 1 calc R . .
H36B H 0.2987 0.2953 -0.0336 0.130 Uiso 1 1 calc R . .
N6 N 0.3403(5) 0.2043(3) 0.1005(6) 0.078(3) Uani 1 1 d GU . .
C37 C 0.2804(6) 0.2456(4) 0.0658(5) 0.091(4) Uani 1 1 d GU . .
C38 C 0.2287(5) 0.2668(3) 0.1182(7) 0.092(4) Uani 1 1 d GU . .
H38A H 0.1886 0.2944 0.0950 0.111 Uiso 1 1 calc R . .
C39 C 0.2369(5) 0.2468(4) 0.2053(7) 0.092(4) Uani 1 1 d GU . .
H39A H 0.2023 0.2611 0.2404 0.110 Uiso 1 1 calc R . .
C40 C 0.2968(6) 0.2056(4) 0.2400(5) 0.089(4) Uani 1 1 d GU . .
H40A H 0.3024 0.1922 0.2983 0.107 Uiso 1 1 calc R . .
C41 C 0.3486(5) 0.1843(3) 0.1876(6) 0.086(3) Uani 1 1 d GU . .
C42 C 0.4164(9) 0.1400(6) 0.2042(10) 0.088(5) Uani 1 1 d . . .
H42A H 0.4561 0.1415 0.2679 0.106 Uiso 1 1 calc R . .
H42B H 0.3820 0.1077 0.1963 0.106 Uiso 1 1 calc R . .
C43 C 0.6278(8) 0.1863(5) 0.3988(8) 0.066(4) Uani 1 1 d . . .
H43A H 0.6850 0.1981 0.4436 0.079 Uiso 1 1 calc R A .
H43B H 0.5938 0.1658 0.4311 0.079 Uiso 1 1 calc R . .
C44 C 0.5679(8) 0.2343(5) 0.3517(10) 0.061(4) Uani 1 1 d . A .
C45 C 0.5265(10) 0.2692(6) 0.3976(9) 0.083(5) Uani 1 1 d . . .
H45A H 0.5335 0.2655 0.4602 0.099 Uiso 1 1 calc R A .
C46 C 0.4748(10) 0.3094(6) 0.3467(11) 0.097(5) Uani 1 1 d U A .
H46A H 0.4459 0.3324 0.3762 0.116 Uiso 1 1 calc R . .
C47 C 0.4642(9) 0.3171(5) 0.2553(10) 0.075(4) Uani 1 1 d U . .
H47A H 0.4313 0.3453 0.2226 0.090 Uiso 1 1 calc R A .
C48 C 0.5057(8) 0.2801(5) 0.2144(10) 0.063(4) Uani 1 1 d . A .
C49 C 0.5061(8) 0.2807(4) 0.1159(7) 0.056(3) Uani 1 1 d . . .
H49A H 0.4473 0.2943 0.0767 0.067 Uiso 1 1 calc R A .
H49B H 0.5551 0.3035 0.1103 0.067 Uiso 1 1 calc R . .
C50 C 0.5781(8) 0.0353(5) 0.3993(9) 0.061(4) Uani 1 1 d . . .
H50A H 0.5749 0.0704 0.4211 0.073 Uiso 1 1 calc R . .
H50B H 0.5155 0.0240 0.3661 0.073 Uiso 1 1 calc R . .
C51 C 0.6194(10) -0.0001(5) 0.4801(9) 0.071(4) Uani 1 1 d U . .
C52 C 0.5796(9) -0.0118(6) 0.5499(10) 0.078(4) Uani 1 1 d U . .
H52A H 0.5223 0.0023 0.5476 0.093 Uiso 1 1 calc R . .
C53 C 0.6245(11) -0.0433(6) 0.6202(10) 0.089(5) Uani 1 1 d U . .
H53A H 0.5992 -0.0516 0.6670 0.107 Uiso 1 1 calc R . .
C54 C 0.7151(10) -0.0643(6) 0.6200(9) 0.080(4) Uani 1 1 d . . .
H54A H 0.7473 -0.0851 0.6695 0.095 Uiso 1 1 calc R . .
C55 C 0.7554(9) -0.0552(5) 0.5518(9) 0.059(3) Uani 1 1 d . . .
C56 C 0.8392(9) -0.0703(5) 0.5298(9) 0.079(4) Uani 1 1 d . . .
H56A H 0.8912 -0.0700 0.5863 0.094 Uiso 1 1 calc R . .
H56B H 0.8316 -0.1057 0.5066 0.094 Uiso 1 1 calc R . .
C57 C 0.7762(7) 0.2508(4) 0.2768(7) 0.052(3) Uani 1 1 d . . .
H57A H 0.7429 0.2470 0.3216 0.063 Uiso 1 1 calc R . .
H57B H 0.8384 0.2370 0.3035 0.063 Uiso 1 1 calc R . .
C58 C 0.7808(8) 0.3057(5) 0.2533(8) 0.066(4) Uani 1 1 d . . .
H58A H 0.7175 0.3196 0.2354 0.079 Uiso 1 1 calc R . .
C59 C 0.8420(9) 0.3403(6) 0.3326(8) 0.083(4) Uani 1 1 d . . .
H59A H 0.9069 0.3319 0.3431 0.099 Uiso 1 1 calc R . .
H59B H 0.8329 0.3765 0.3143 0.099 Uiso 1 1 calc R . .
C60 C 0.8189(9) 0.3328(5) 0.4190(7) 0.112(4) Uani 1 1 d GU . .
C61 C 0.8755(7) 0.3038(5) 0.4919(10) 0.150(5) Uani 1 1 d GU . .
H61A H 0.9299 0.2890 0.4870 0.181 Uiso 1 1 calc R . .
C62 C 0.8508(9) 0.2970(5) 0.5719(8) 0.166(5) Uani 1 1 d GU . .
H62A H 0.8887 0.2775 0.6206 0.199 Uiso 1 1 calc R . .
C63 C 0.7696(9) 0.3191(5) 0.5791(6) 0.141(5) Uani 1 1 d GU . .
H63A H 0.7531 0.3145 0.6327 0.169 Uiso 1 1 calc R . .
C64 C 0.7130(7) 0.3481(5) 0.5063(9) 0.145(5) Uani 1 1 d GU . .
H64A H 0.6587 0.3630 0.5111 0.174 Uiso 1 1 calc R . .
C65 C 0.7377(8) 0.3550(4) 0.4263(7) 0.136(5) Uani 1 1 d GU . .
H65A H 0.6998 0.3744 0.3775 0.163 Uiso 1 1 calc R . .
C66 C 0.4574(9) 0.1167(6) -0.0951(10) 0.104(5) Uani 1 1 d . . .
H66A H 0.4781 0.0824 -0.0706 0.125 Uiso 1 1 calc R . .
H66B H 0.4757 0.1221 -0.1501 0.125 Uiso 1 1 calc R . .
C67 C 0.3514(9) 0.1209(5) -0.1187(11) 0.100(5) Uani 1 1 d . . .
H67A H 0.3342 0.1546 -0.1491 0.120 Uiso 1 1 calc R . .
C68 C 0.2961(9) 0.0793(5) -0.1879(10) 0.114(5) Uani 1 1 d . . .
H68A H 0.2303 0.0861 -0.2004 0.136 Uiso 1 1 calc R . .
H68B H 0.3100 0.0835 -0.2457 0.136 Uiso 1 1 calc R . .
C69 C 0.3146(9) 0.0235(4) -0.1573(10) 0.160(6) Uani 1 1 d GU . .
C70 C 0.3670(8) -0.0074(6) -0.1974(8) 0.165(5) Uani 1 1 d GU . .
H70A H 0.3914 0.0066 -0.2414 0.198 Uiso 1 1 calc R . .
C71 C 0.3831(7) -0.0592(5) -0.1718(9) 0.169(6) Uani 1 1 d GU . .
H71A H 0.4181 -0.0799 -0.1986 0.203 Uiso 1 1 calc R . .
C72 C 0.3467(9) -0.0802(3) -0.1060(10) 0.183(6) Uani 1 1 d GU . .
H72A H 0.3574 -0.1149 -0.0889 0.220 Uiso 1 1 calc R . .
C73 C 0.2943(8) -0.0493(6) -0.0659(8) 0.183(6) Uani 1 1 d GU . .
H73A H 0.2699 -0.0633 -0.0219 0.220 Uiso 1 1 calc R . .
C74 C 0.2783(8) 0.0026(5) -0.0915(9) 0.172(6) Uani 1 1 d GU . .
H74A H 0.2432 0.0232 -0.0647 0.207 Uiso 1 1 calc R . .
C75 C 0.7753(7) -0.0170(4) 0.2182(7) 0.057(3) Uani 1 1 d . . .
H75A H 0.8273 -0.0405 0.2259 0.069 Uiso 1 1 calc R . .
H75B H 0.7638 0.0008 0.1594 0.069 Uiso 1 1 calc R . .
C76 C 0.6872(8) -0.0482(5) 0.2193(8) 0.074(4) Uani 1 1 d . . .
H76A H 0.6344 -0.0242 0.2010 0.088 Uiso 1 1 calc R . .
C77 C 0.6669(9) -0.0926(6) 0.1474(11) 0.100(6) Uani 1 1 d . . .
H77A H 0.7104 -0.1206 0.1718 0.120 Uiso 1 1 calc R . .
H77B H 0.6050 -0.1058 0.1398 0.120 Uiso 1 1 calc R . .
C78 C 0.6733(8) -0.0777(5) 0.0540(6) 0.109(4) Uani 1 1 d GU . .
C79 C 0.7472(7) -0.0928(4) 0.0237(7) 0.122(4) Uani 1 1 d GU . .
H79A H 0.7914 -0.1160 0.0586 0.146 Uiso 1 1 calc R . .
C80 C 0.7552(7) -0.0732(5) -0.0587(8) 0.124(4) Uani 1 1 d GU . .
H80A H 0.8047 -0.0833 -0.0790 0.148 Uiso 1 1 calc R . .
C81 C 0.6892(8) -0.0385(5) -0.1109(6) 0.122(4) Uani 1 1 d GU . .
H81A H 0.6946 -0.0254 -0.1660 0.147 Uiso 1 1 calc R . .
C82 C 0.6153(7) -0.0235(4) -0.0806(8) 0.140(5) Uani 1 1 d GU . .
H82A H 0.5711 -0.0003 -0.1155 0.168 Uiso 1 1 calc R . .
C83 C 0.6073(6) -0.0431(5) 0.0018(8) 0.128(4) Uani 1 1 d GU . .
H83A H 0.5578 -0.0330 0.0221 0.153 Uiso 1 1 calc R . .
C84 C 1.0683(8) 0.1277(5) 0.5836(9) 0.070(4) Uani 1 1 d . . .
H84A H 1.1034 0.1073 0.6364 0.084 Uiso 1 1 calc R . .
H84B H 1.0239 0.1487 0.6022 0.084 Uiso 1 1 calc R . .
C85 C 1.1338(7) 0.1627(4) 0.5518(8) 0.063(3) Uani 1 1 d . . .
H85A H 1.0961 0.1866 0.5048 0.075 Uiso 1 1 calc R . .
C86 C 1.2053(8) 0.1963(5) 0.6299(10) 0.097(5) Uani 1 1 d . . .
H86A H 1.2341 0.1744 0.6829 0.116 Uiso 1 1 calc R . .
H86B H 1.2539 0.2094 0.6065 0.116 Uiso 1 1 calc R . .
C87 C 1.1562(5) 0.2421(3) 0.6600(6) 0.075(3) Uani 1 1 d GU . .
C88 C 1.1420(6) 0.2873(4) 0.6073(5) 0.098(4) Uani 1 1 d GU . .
H88A H 1.1591 0.2886 0.5536 0.117 Uiso 1 1 calc R . .
C89 C 1.1021(6) 0.3305(3) 0.6348(6) 0.103(4) Uani 1 1 d GU . .
H89A H 1.0926 0.3607 0.5996 0.124 Uiso 1 1 calc R . .
C90 C 1.0765(6) 0.3286(3) 0.7150(7) 0.099(4) Uani 1 1 d GU . .
H90A H 1.0498 0.3575 0.7335 0.119 Uiso 1 1 calc R . .
C91 C 1.0907(6) 0.2834(4) 0.7677(5) 0.105(4) Uani 1 1 d GU . .
H91A H 1.0736 0.2821 0.8214 0.126 Uiso 1 1 calc R . .
C92 C 1.1306(6) 0.2402(3) 0.7402(6) 0.097(4) Uani 1 1 d GU . .
H92A H 1.1401 0.2100 0.7754 0.116 Uiso 1 1 calc R . .
Cl1 Cl 0.0255(3) 0.37067(15) 0.1470(3) 0.0968(12) Uani 1 1 d DU . .
O23 O 0.0163(8) 0.3209(3) 0.1884(9) 0.109(4) Uani 0.694(9) 1 d PDU B 1
O24 O 0.0965(7) 0.4000(4) 0.2101(8) 0.124(4) Uani 0.694(9) 1 d PDU B 1
O25 O 0.0495(8) 0.3607(5) 0.0636(6) 0.127(4) Uani 0.694(9) 1 d PDU B 1
O26 O -0.0625(6) 0.3971(5) 0.1232(8) 0.116(4) Uani 0.694(9) 1 d PDU B 1
O23B O 0.0221(18) 0.3149(3) 0.1383(18) 0.116(5) Uani 0.306(9) 1 d PDU B 2
O24B O 0.0219(18) 0.3840(10) 0.2386(8) 0.116(5) Uani 0.306(9) 1 d PDU B 2
O25B O 0.1097(10) 0.3899(9) 0.1359(19) 0.124(5) Uani 0.306(9) 1 d PDU B 2
O26B O -0.0535(12) 0.3930(9) 0.0791(13) 0.123(5) Uani 0.306(9) 1 d PDU B 2
Cl2 Cl 0.5197(3) 0.37828(19) 0.6577(4) 0.150(2) Uani 1 1 d DU . .
O27 O 0.4414(9) 0.3456(6) 0.6509(15) 0.202(7) Uani 0.669(19) 1 d PDU C 1
O28 O 0.6018(8) 0.3573(8) 0.7233(11) 0.183(7) Uani 0.669(19) 1 d PDU C 1
O29 O 0.5341(13) 0.3824(9) 0.5687(7) 0.195(7) Uani 0.669(19) 1 d PDU C 1
O30 O 0.5038(11) 0.4294(4) 0.6885(15) 0.164(6) Uani 0.669(19) 1 d PDU C 1
O27B O 0.4222(8) 0.3656(13) 0.628(2) 0.178(8) Uani 0.331(19) 1 d PDU C 2
O28B O 0.543(2) 0.4053(15) 0.7448(16) 0.195(9) Uani 0.331(19) 1 d PDU C 2
O29B O 0.573(2) 0.3312(8) 0.669(3) 0.185(8) Uani 0.331(19) 1 d PDU C 2
O30B O 0.540(2) 0.4107(12) 0.590(2) 0.183(9) Uani 0.331(19) 1 d PDU C 2
Cl3 Cl 0.9128(10) 0.6263(6) 0.0465(10) 0.146(5) Uani 0.459(12) 1 d PDU D 1
O31 O 0.8659(15) 0.6589(10) 0.0950(15) 0.145(7) Uani 0.459(12) 1 d PDU D 1
O32 O 0.8741(17) 0.6350(10) -0.0511(10) 0.156(7) Uani 0.459(12) 1 d PDU D 1
O33 O 1.0100(10) 0.6385(11) 0.0766(19) 0.138(7) Uani 0.459(12) 1 d PDU D 1
O34 O 0.9002(17) 0.5726(7) 0.0670(19) 0.163(7) Uani 0.459(12) 1 d PDU D 1
Cl3B Cl 0.9235(7) 0.6233(4) 0.0593(8) 0.105(3) Uani 0.541(12) 1 d PDU D 2
O31B O 0.9069(13) 0.6136(8) 0.1469(8) 0.142(6) Uani 0.541(12) 1 d PDU D 2
O32B O 0.8805(13) 0.6717(6) 0.0230(16) 0.154(7) Uani 0.541(12) 1 d PDU D 2
O33B O 1.0212(8) 0.6255(9) 0.0743(16) 0.140(7) Uani 0.541(12) 1 d PDU D 2
O34B O 0.8829(15) 0.5817(7) -0.0032(13) 0.166(7) Uani 0.541(12) 1 d PDU D 2
Cl4 Cl 0.4375(6) 0.1303(4) 0.5430(7) 0.148(4) Uani 0.535(5) 1 d PDU E 1
O35 O 0.3947(12) 0.1013(8) 0.4607(11) 0.183(7) Uani 0.535(5) 1 d PDU E 1
O36 O 0.4212(13) 0.1849(5) 0.5254(14) 0.179(7) Uani 0.535(5) 1 d PDU E 1
O37 O 0.5359(7) 0.1208(8) 0.5747(13) 0.167(7) Uani 0.535(5) 1 d PDU E 1
O38 O 0.3982(13) 0.1148(8) 0.6142(11) 0.171(7) Uani 0.535(5) 1 d PDU E 1
O4W O 0.3246(12) 0.2832(8) 0.4828(12) 0.127(7) Uani 0.535(5) 1 d PU E 1
Cl4B Cl 0.4764(6) 0.0917(4) 0.6427(6) 0.121(3) Uani 0.465(5) 1 d PDU E 2
O35B O 0.4256(12) 0.0441(5) 0.6238(15) 0.178(7) Uani 0.465(5) 1 d PDU E 2
O36B O 0.4189(12) 0.1327(6) 0.6595(15) 0.161(7) Uani 0.465(5) 1 d PDU E 2
O37B O 0.5561(10) 0.0854(8) 0.7238(10) 0.161(7) Uani 0.465(5) 1 d PDU E 2
O38B O 0.5072(14) 0.1058(9) 0.5655(11) 0.180(8) Uani 0.465(5) 1 d PDU E 2
O5W O 0.3256(17) 0.1753(13) 0.4459(12) 0.194(16) Uani 0.465(5) 1 d P E 2
O1W O 0.0140(6) 0.2139(4) 0.3290(6) 0.082(3) Uani 1 1 d . . .
O2W O 0.1314(7) 0.2994(4) 0.3750(7) 0.145(4) Uani 1 1 d . . .
O3W O 0.4793(14) 0.0373(7) 0.1351(15) 0.110(7) Uani 0.50 1 d P . .

loop_
_atom_site_aniso_label
_atom_site_aniso_U_11
_atom_site_aniso_U_22
_atom_site_aniso_U_33
_atom_site_aniso_U_23
_atom_site_aniso_U_13
_atom_site_aniso_U_12
Co1 0.0511(9) 0.0490(11) 0.0651(11) 0.0063(9) 0.0247(8) -0.0010(8)
Co2 0.0465(9) 0.0515(11) 0.0668(11) 0.0054(9) 0.0226(8) 0.0001(8)
Co3 0.0487(9) 0.0457(11) 0.0714(11) 0.0034(9) 0.0220(8) -0.0023(8)
Co4 0.0481(9) 0.0498(11) 0.0617(11) 0.0086(8) 0.0214(8) 0.0003(7)
Co5 0.0602(10) 0.0454(11) 0.0612(11) 0.0015(9) 0.0267(9) -0.0060(8)
Co6 0.0474(9) 0.0552(12) 0.0854(13) -0.0033(10) 0.0117(9) 0.0008(8)
Co7 0.0596(10) 0.0557(12) 0.0599(11) 0.0001(9) 0.0139(9) -0.0011(8)
Co8 0.0476(9) 0.0530(12) 0.0912(13) -0.0057(10) 0.0196(9) -0.0033(8)
Co9 0.0560(10) 0.0530(11) 0.0571(11) 0.0026(9) 0.0190(8) -0.0094(8)
Co10 0.0552(10) 0.0485(11) 0.0680(12) 0.0044(9) 0.0148(9) -0.0055(8)
O1 0.057(5) 0.068(7) 0.110(7) -0.008(6) 0.008(5) 0.008(5)
O2 0.057(5) 0.032(5) 0.102(7) -0.001(5) 0.031(5) -0.005(4)
O3 0.102(7) 0.073(7) 0.064(6) 0.010(5) 0.009(5) 0.009(5)
O4 0.065(5) 0.040(5) 0.057(5) 0.001(4) 0.030(4) -0.007(4)
O5 0.050(4) 0.055(6) 0.038(4) -0.003(4) 0.011(4) -0.012(4)
O6 0.070(5) 0.049(5) 0.065(5) 0.002(4) 0.032(4) -0.011(4)
O7 0.052(4) 0.049(6) 0.058(5) -0.013(4) 0.008(4) -0.002(4)
O8 0.076(5) 0.060(6) 0.077(6) 0.010(5) 0.050(5) 0.017(4)
O9 0.065(5) 0.039(5) 0.050(5) 0.009(4) 0.014(4) -0.014(4)
O10 0.067(6) 0.068(7) 0.096(7) 0.009(6) 0.005(5) 0.022(5)
O11 0.053(5) 0.071(7) 0.100(7) 0.002(5) -0.001(5) 0.021(4)
O12 0.056(5) 0.069(7) 0.099(7) 0.001(5) 0.031(5) -0.010(5)
O13 0.063(5) 0.060(6) 0.047(5) 0.005(4) 0.025(4) 0.016(4)
O14 0.050(4) 0.027(5) 0.081(6) 0.005(4) 0.015(4) -0.003(3)
O15 0.064(5) 0.049(6) 0.091(6) 0.006(5) 0.049(5) -0.003(4)
O16 0.065(5) 0.042(5) 0.070(5) 0.014(4) 0.017(4) -0.005(4)
O17 0.059(5) 0.052(5) 0.055(5) 0.003(4) 0.026(4) -0.010(4)
O18 0.048(5) 0.068(6) 0.089(6) -0.033(5) 0.017(4) -0.012(4)
O19 0.058(5) 0.044(5) 0.057(5) -0.005(4) 0.021(4) -0.016(4)
O20 0.056(5) 0.045(5) 0.079(6) -0.004(5) 0.012(4) -0.015(4)
O21 0.056(4) 0.034(5) 0.070(5) 0.000(4) 0.023(4) -0.010(3)
O22 0.037(4) 0.059(6) 0.059(5) 0.007(4) 0.010(4) -0.009(3)
C93 0.30(3) 0.29(3) 0.29(3) 0.004(10) 0.087(12) 0.006(10)
N1 0.071(7) 0.046(7) 0.098(9) -0.002(6) 0.027(7) 0.001(5)
N2 0.080(7) 0.046(7) 0.038(6) -0.005(5) 0.004(5) -0.010(5)
N3 0.067(7) 0.055(8) 0.053(7) 0.016(5) 0.026(6) -0.003(5)
N4 0.056(6) 0.057(8) 0.091(9) -0.009(6) 0.045(6) 0.002(5)
N7 0.061(6) 0.062(8) 0.059(7) -0.019(6) 0.038(5) -0.011(5)
N8 0.059(6) 0.061(8) 0.066(7) -0.025(6) 0.031(6) -0.030(5)
N9 0.063(6) 0.075(8) 0.059(7) -0.005(6) 0.019(5) -0.017(6)
N10 0.047(6) 0.068(8) 0.114(10) 0.004(7) 0.013(6) -0.001(5)
N11 0.075(7) 0.062(8) 0.061(7) -0.009(6) 0.039(6) -0.023(5)
N12 0.055(6) 0.057(7) 0.123(9) -0.008(7) 0.042(6) -0.009(5)
C1 0.055(8) 0.074(10) 0.120(13) 0.018(10) 0.002(8) 0.039(7)
C2 0.054(8) 0.067(10) 0.098(12) 0.000(9) 0.017(8) 0.011(7)
C3 0.088(13) 0.121(18) 0.152(18) 0.020(14) 0.046(13) 0.005(11)
C4 0.055(11) 0.111(18) 0.29(3) -0.055(19) 0.075(17) -0.025(10)
C5 0.075(10) 0.114(14) 0.125(13) 0.024(11) 0.045(10) -0.037(9)
C6 0.052(8) 0.086(11) 0.084(10) -0.022(9) 0.036(8) -0.027(8)
C7 0.071(8) 0.062(10) 0.091(10) 0.014(8) 0.055(8) -0.006(7)
C8 0.147(16) 0.079(13) 0.114(15) 0.027(11) 0.035(13) 0.024(11)
C9 0.082(10) 0.093(12) 0.075(11) 0.001(9) -0.001(9) -0.006(9)
C10 0.189(16) 0.150(18) 0.063(10) 0.023(11) 0.066(12) 0.007(12)
C11 0.196(17) 0.100(15) 0.099(11) 0.009(10) 0.075(12) -0.002(11)
C12 0.146(14) 0.062(10) 0.100(11) -0.017(9) 0.066(10) 0.001(9)
C13 0.104(10) 0.050(9) 0.041(8) -0.008(7) 0.015(7) 0.004(8)
C14 0.086(9) 0.036(8) 0.060(8) -0.005(7) 0.018(7) -0.007(6)
C15 0.068(8) 0.086(11) 0.070(9) -0.026(8) 0.033(8) -0.009(7)
C16 0.054(8) 0.069(9) 0.037(7) 0.004(7) 0.006(6) 0.002(7)
C17 0.074(9) 0.115(13) 0.074(10) 0.006(9) 0.050(8) -0.008(9)
C18 0.110(12) 0.079(12) 0.071(10) 0.018(8) 0.036(9) -0.028(9)
C19 0.099(12) 0.064(10) 0.108(12) -0.002(9) 0.074(10) -0.013(9)
C20 0.053(8) 0.075(11) 0.095(12) 0.007(9) 0.030(8) 0.007(7)
C21 0.105(11) 0.055(10) 0.088(11) 0.029(8) 0.027(9) 0.032(8)
C22 0.062(8) 0.035(8) 0.090(11) -0.004(7) 0.015(7) -0.001(6)
C23 0.057(8) 0.057(9) 0.061(9) -0.005(7) 0.025(7) 0.013(6)
C24 0.100(11) 0.047(9) 0.123(9) 0.016(9) 0.051(10) 0.012(8)
C25 0.089(10) 0.050(9) 0.118(9) -0.003(9) 0.042(10) 0.019(7)
C26 0.079(9) 0.060(10) 0.100(11) 0.002(8) 0.041(8) -0.010(7)
C27 0.087(10) 0.049(9) 0.067(10) 0.005(7) 0.044(8) 0.006(7)
C28 0.063(8) 0.067(10) 0.087(10) 0.010(8) 0.031(8) 0.000(7)
C29 0.090(9) 0.051(9) 0.063(9) 0.004(7) 0.027(8) -0.007(7)
N5 0.096(6) 0.060(6) 0.067(6) 0.007(5) 0.021(5) -0.016(5)
C30 0.103(7) 0.059(7) 0.067(7) -0.004(6) 0.040(6) -0.014(6)
C31 0.115(7) 0.068(7) 0.069(7) -0.007(6) 0.023(6) -0.005(6)
C32 0.122(8) 0.084(8) 0.062(7) -0.011(6) 0.035(6) -0.015(7)
C33 0.122(8) 0.081(8) 0.057(7) 0.006(6) 0.019(6) -0.017(7)
C34 0.114(8) 0.054(7) 0.075(7) -0.007(6) 0.033(7) -0.018(6)
C35 0.095(11) 0.130(16) 0.071(11) 0.041(11) 0.006(9) -0.014(11)
C36 0.100(12) 0.090(13) 0.141(15) -0.027(11) 0.045(11) 0.009(10)
N6 0.045(5) 0.095(8) 0.103(7) -0.008(6) 0.034(5) -0.002(5)
C37 0.067(7) 0.091(8) 0.128(8) -0.031(7) 0.047(7) -0.003(6)
C38 0.070(6) 0.089(8) 0.127(8) -0.025(7) 0.045(7) 0.002(6)
C39 0.069(6) 0.090(8) 0.126(8) -0.032(7) 0.044(7) 0.002(6)
C40 0.061(6) 0.100(8) 0.122(8) -0.025(7) 0.052(6) -0.014(6)
C41 0.058(6) 0.088(8) 0.119(8) -0.024(7) 0.038(7) -0.014(6)
C42 0.071(9) 0.074(12) 0.112(12) 0.029(10) 0.016(9) -0.009(8)
C43 0.065(8) 0.072(10) 0.069(9) 0.033(8) 0.034(7) 0.017(7)
C44 0.059(8) 0.062(10) 0.083(10) -0.006(8) 0.052(8) -0.003(6)
C45 0.107(11) 0.102(14) 0.053(9) 0.007(9) 0.044(8) 0.008(10)
C46 0.105(12) 0.101(13) 0.112(9) -0.009(11) 0.074(11) 0.037(10)
C47 0.092(10) 0.039(8) 0.100(9) -0.011(8) 0.038(9) 0.002(7)
C48 0.060(8) 0.046(9) 0.099(11) 0.015(8) 0.045(8) 0.003(6)
C49 0.070(8) 0.032(8) 0.062(9) 0.018(6) 0.013(7) -0.002(6)
C50 0.058(8) 0.042(9) 0.086(10) 0.008(7) 0.025(8) 0.013(6)
C51 0.097(11) 0.040(8) 0.087(11) -0.017(8) 0.045(8) -0.024(8)
C52 0.083(10) 0.060(10) 0.107(11) -0.003(7) 0.054(8) -0.003(7)
C53 0.112(13) 0.081(13) 0.086(11) -0.003(8) 0.046(9) -0.012(9)
C54 0.098(11) 0.066(11) 0.051(9) -0.004(8) -0.011(8) 0.000(8)
C55 0.089(10) 0.040(8) 0.040(8) 0.005(7) 0.010(8) -0.012(7)
C56 0.068(9) 0.080(12) 0.088(11) -0.011(9) 0.025(8) -0.025(8)
C57 0.058(7) 0.042(7) 0.056(7) 0.000(6) 0.017(6) -0.008(6)
C58 0.070(8) 0.059(9) 0.093(10) -0.021(7) 0.060(8) -0.020(7)
C59 0.077(9) 0.081(11) 0.085(10) -0.017(8) 0.017(8) -0.036(8)
C60 0.161(11) 0.122(10) 0.089(8) -0.049(7) 0.091(8) -0.060(8)
C61 0.190(11) 0.178(11) 0.109(9) -0.044(9) 0.084(9) -0.041(9)
C62 0.203(11) 0.176(11) 0.130(9) -0.030(9) 0.070(9) -0.032(9)
C63 0.181(11) 0.160(11) 0.113(9) -0.040(8) 0.091(8) -0.054(9)
C64 0.188(11) 0.152(11) 0.124(9) -0.040(9) 0.091(8) -0.061(9)
C65 0.193(11) 0.143(10) 0.105(8) -0.054(8) 0.094(8) -0.053(9)
C66 0.099(11) 0.110(14) 0.084(11) -0.044(10) -0.002(9) 0.006(9)
C67 0.079(10) 0.073(10) 0.132(13) -0.044(10) 0.011(9) -0.037(8)
C68 0.091(10) 0.079(12) 0.159(15) -0.030(11) 0.021(10) -0.011(9)
C69 0.122(10) 0.076(9) 0.261(14) 0.035(10) 0.028(9) 0.009(8)
C70 0.136(10) 0.090(9) 0.260(14) 0.016(10) 0.045(9) 0.007(8)
C71 0.143(10) 0.092(9) 0.263(14) 0.021(10) 0.051(9) -0.008(8)
C72 0.155(10) 0.086(9) 0.285(14) 0.014(10) 0.034(10) 0.018(8)
C73 0.167(10) 0.086(9) 0.278(14) 0.017(10) 0.042(9) 0.012(8)
C74 0.144(10) 0.083(9) 0.271(14) 0.023(10) 0.036(9) 0.028(8)
C75 0.053(7) 0.066(9) 0.065(8) -0.001(7) 0.035(6) -0.018(6)
C76 0.076(8) 0.075(10) 0.082(9) -0.042(8) 0.042(7) -0.037(7)
C77 0.076(9) 0.080(12) 0.167(16) -0.046(11) 0.071(11) -0.038(8)
C78 0.102(9) 0.137(10) 0.097(8) -0.014(7) 0.046(7) -0.016(7)
C79 0.128(9) 0.131(10) 0.117(9) -0.032(8) 0.053(7) -0.015(8)
C80 0.129(9) 0.149(10) 0.104(9) -0.021(8) 0.053(7) -0.012(8)
C81 0.117(9) 0.161(10) 0.099(8) -0.005(8) 0.048(7) -0.025(8)
C82 0.141(9) 0.173(10) 0.111(9) 0.001(8) 0.045(8) -0.006(8)
C83 0.120(9) 0.166(10) 0.103(8) -0.014(8) 0.042(7) -0.006(8)
C84 0.067(8) 0.051(9) 0.103(11) -0.010(8) 0.040(8) -0.007(7)
C85 0.056(7) 0.037(7) 0.093(9) 0.005(6) 0.019(6) -0.002(5)
C86 0.056(8) 0.086(11) 0.132(13) -0.024(9) 0.006(8) -0.023(7)
C87 0.067(6) 0.098(8) 0.061(7) -0.002(6) 0.021(5) -0.009(6)
C88 0.101(7) 0.102(9) 0.094(8) 0.003(7) 0.035(6) -0.010(7)
C89 0.108(7) 0.107(9) 0.106(8) 0.001(7) 0.051(6) 0.014(7)
C90 0.093(7) 0.107(9) 0.102(8) -0.011(7) 0.036(6) 0.014(6)
C91 0.102(7) 0.123(9) 0.089(7) 0.002(7) 0.027(6) 0.016(7)
C92 0.089(7) 0.120(9) 0.079(7) -0.002(7) 0.020(6) 0.014(7)
Cl1 0.087(2) 0.087(3) 0.121(3) 0.003(3) 0.039(2) -0.004(2)
O23 0.099(6) 0.094(7) 0.134(8) 0.025(7) 0.036(6) 0.003(6)
O24 0.102(7) 0.121(7) 0.138(8) -0.016(7) 0.021(6) -0.015(6)
O25 0.113(7) 0.118(7) 0.143(8) 0.002(7) 0.031(7) 0.010(6)
O26 0.109(7) 0.100(7) 0.142(8) 0.002(7) 0.043(6) 0.023(6)
O23B 0.109(8) 0.098(8) 0.139(9) 0.000(8) 0.036(8) 0.007(7)
O24B 0.110(8) 0.104(8) 0.133(8) 0.011(8) 0.035(8) -0.004(7)
O25B 0.112(8) 0.110(8) 0.147(9) 0.005(8) 0.033(8) -0.011(7)
O26B 0.112(8) 0.111(8) 0.140(9) 0.005(8) 0.029(8) 0.017(7)
Cl2 0.121(4) 0.123(5) 0.242(6) 0.081(4) 0.110(4) 0.042(3)
O27 0.181(12) 0.128(12) 0.321(14) 0.099(12) 0.114(12) 0.017(11)
O28 0.156(11) 0.138(12) 0.237(14) 0.064(11) 0.034(11) 0.107(10)
O29 0.185(12) 0.166(14) 0.260(14) 0.053(12) 0.106(11) 0.032(11)
O30 0.136(10) 0.078(10) 0.290(14) 0.050(11) 0.082(11) 0.067(8)
O27B 0.163(14) 0.123(15) 0.275(16) 0.076(14) 0.108(14) 0.064(13)
O28B 0.188(15) 0.144(15) 0.263(16) 0.065(15) 0.085(15) 0.069(14)
O29B 0.162(14) 0.131(15) 0.282(16) 0.072(14) 0.099(14) 0.073(13)
O30B 0.181(14) 0.107(15) 0.275(16) 0.095(14) 0.091(14) 0.046(13)
Cl3 0.135(9) 0.109(9) 0.183(9) 0.031(9) 0.034(8) -0.013(8)
O31 0.135(11) 0.132(13) 0.187(13) -0.008(12) 0.076(11) 0.037(11)
O32 0.165(12) 0.132(13) 0.170(13) 0.031(12) 0.051(12) 0.012(12)
O33 0.115(11) 0.134(13) 0.187(12) 0.043(12) 0.079(11) 0.023(11)
O34 0.163(12) 0.117(12) 0.198(14) 0.035(12) 0.041(12) -0.015(11)
Cl3B 0.078(5) 0.090(6) 0.182(7) 0.023(6) 0.094(5) 0.018(5)
O31B 0.167(11) 0.137(12) 0.160(12) 0.016(11) 0.108(10) 0.045(10)
O32B 0.142(11) 0.116(12) 0.206(13) 0.043(11) 0.055(11) 0.039(10)
O33B 0.125(11) 0.134(12) 0.178(12) 0.048(11) 0.072(11) 0.031(10)
O34B 0.197(12) 0.116(12) 0.186(13) 0.007(12) 0.062(12) -0.007(11)
Cl4 0.112(6) 0.148(8) 0.197(9) -0.065(7) 0.066(7) -0.034(6)
O35 0.163(12) 0.188(14) 0.205(13) -0.079(12) 0.065(12) -0.039(12)
O36 0.171(12) 0.139(13) 0.204(13) -0.040(12) 0.027(12) -0.037(12)
O37 0.141(11) 0.170(13) 0.190(12) -0.087(11) 0.052(11) -0.058(11)
O38 0.134(12) 0.182(14) 0.202(13) -0.067(12) 0.057(12) -0.054(12)
O4W 0.105(13) 0.158(17) 0.132(15) -0.012(13) 0.058(11) -0.035(12)
Cl4B 0.082(6) 0.148(8) 0.150(7) -0.082(6) 0.062(5) -0.029(5)
O35B 0.137(12) 0.195(14) 0.222(13) -0.099(13) 0.083(11) -0.041(12)
O36B 0.143(12) 0.162(13) 0.186(13) -0.094(12) 0.064(11) -0.010(12)
O37B 0.120(12) 0.165(14) 0.196(14) -0.052(13) 0.045(12) -0.040(12)
O38B 0.155(13) 0.176(14) 0.209(13) -0.074(13) 0.058(13) -0.030(12)
O5W 0.19(2) 0.35(4) 0.042(13) -0.003(17) 0.038(14) -0.19(3)
O1W 0.098(6) 0.063(6) 0.077(6) -0.003(5) 0.012(5) 0.012(5)
O2W 0.170(10) 0.136(10) 0.129(9) -0.003(7) 0.045(7) -0.043(8)
O3W 0.139(16) 0.031(11) 0.19(2) -0.007(12) 0.086(16) 0.001(10)

loop_
_atom_type_symbol
_atom_type_description
_atom_type_scat_dispersion_real
_atom_type_scat_dispersion_imag
_atom_type_scat_source
C C 0.0033 0.0016 'International Tables Vol C Tables 4.2.6.8 and 6.1.1.4'
H H 0.0000 0.0000 'International Tables Vol C Tables 4.2.6.8 and 6.1.1.4'
N N 0.0061 0.0033 'International Tables Vol C Tables 4.2.6.8 and 6.1.1.4'
O O 0.0106 0.0060 'International Tables Vol C Tables 4.2.6.8 and 6.1.1.4'
Co Co 0.3494 0.9721 'International Tables Vol C Tables 4.2.6.8 and 6.1.1.4'
Cl Cl 0.1484 0.1585 'International Tables Vol C Tables 4.2.6.8 and 6.1.1.4'

loop_
_geom_angle_atom_site_label_1
_geom_angle_atom_site_label_2
_geom_angle_atom_site_label_3
_geom_angle
O8 Co1 O22 105.5(3)
O8 Co1 O21 82.5(3)
O22 Co1 O21 82.0(2)
O8 Co1 O5 98.1(3)
O22 Co1 O5 156.0(3)
O21 Co1 O5 105.8(3)
O8 Co1 O4 111.8(3)
O22 Co1 O4 90.5(3)
O21 Co1 O4 165.3(3)
O5 Co1 O4 76.4(2)
O8 Co1 O17 170.9(3)
O22 Co1 O17 82.3(3)
O21 Co1 O17 94.2(3)
O5 Co1 O17 74.6(3)
O4 Co1 O17 72.2(3)
O8 Co1 Co5 132.6(2)
O22 Co1 Co5 113.6(2)
O21 Co1 Co5 127.5(2)
O5 Co1 Co5 43.66(19)
O4 Co1 Co5 44.91(19)
O17 Co1 Co5 44.36(17)
O22 Co2 O13 83.4(3)
O22 Co2 N7 161.6(4)
O13 Co2 N7 78.9(4)
O22 Co2 O12 90.1(3)
O13 Co2 O12 101.4(3)
N7 Co2 O12 98.2(3)
O22 Co2 O14 122.0(3)
O13 Co2 O14 154.2(3)
N7 Co2 O14 76.1(4)
O12 Co2 O14 76.2(3)
O22 Co2 O17 83.2(3)
O13 Co2 O17 99.5(3)
N7 Co2 O17 94.9(3)
O12 Co2 O17 157.1(3)
O14 Co2 O17 88.8(3)
O21 Co3 O8 82.4(3)
O21 Co3 N4 159.8(4)
O8 Co3 N4 77.6(4)
O21 Co3 O2 90.5(3)
O8 Co3 O2 99.6(3)
N4 Co3 O2 96.0(3)
O21 Co3 O7 122.3(3)
O8 Co3 O7 154.8(3)
N4 Co3 O7 77.9(4)
O2 Co3 O7 77.0(3)
O21 Co3 O19 84.1(3)
O8 Co3 O19 99.8(3)
N4 Co3 O19 96.0(3)
O2 Co3 O19 159.0(3)
O7 Co3 O19 88.8(3)
O13 Co4 O21 103.3(3)
O13 Co4 O15 99.3(3)
O21 Co4 O15 156.6(3)
O13 Co4 O22 82.5(3)
O21 Co4 O22 82.1(2)
O15 Co4 O22 107.2(3)
O13 Co4 O9 111.4(3)
O21 Co4 O9 88.1(3)
O15 Co4 O9 77.9(3)
O22 Co4 O9 164.6(3)
O13 Co4 O19 174.6(3)
O21 Co4 O19 81.7(3)
O15 Co4 O19 76.1(3)
O22 Co4 O19 96.2(3)
O9 Co4 O19 70.6(3)
O13 Co4 Co9 133.3(2)
O21 Co4 Co9 113.0(2)
O15 Co4 Co9 44.6(2)
O22 Co4 Co9 129.5(2)
O9 Co4 Co9 45.00(19)
O19 Co4 Co9 44.43(17)
N3 Co5 O6 86.1(4)
N3 Co5 N9 95.8(4)
O6 Co5 N9 93.2(4)
N3 Co5 O5 86.0(4)
O6 Co5 O5 171.2(3)
N9 Co5 O5 91.4(4)
N3 Co5 O17 173.8(4)
O6 Co5 O17 99.8(3)
N9 Co5 O17 85.8(4)
O5 Co5 O17 87.9(3)
N3 Co5 O4 94.3(4)
O6 Co5 O4 87.3(3)
N9 Co5 O4 169.8(3)
O5 Co5 O4 89.5(3)
O17 Co5 O4 84.1(3)
N3 Co5 Co1 121.3(3)
O6 Co5 Co1 130.1(2)
N9 Co5 Co1 120.7(3)
O5 Co5 Co1 52.3(2)
O17 Co5 Co1 53.2(2)
O4 Co5 Co1 52.9(2)
N6 Co6 O11 84.9(4)
N6 Co6 O18 179.0(4)
O11 Co6 O18 95.8(4)
N6 Co6 O12 85.0(4)
O11 Co6 O12 169.4(4)
O18 Co6 O12 94.2(4)
N6 Co6 O14 98.8(3)
O11 Co6 O14 91.5(3)
O18 Co6 O14 80.5(3)
O12 Co6 O14 86.5(3)
N6 Co6 N10 95.6(4)
O11 Co6 N10 90.2(4)
O18 Co6 N10 85.0(4)
O12 Co6 N10 94.3(4)
O14 Co6 N10 165.5(4)
O18 Co7 N2 98.8(3)
O18 Co7 O6 162.7(3)
N2 Co7 O6 97.1(3)
O18 Co7 O14 75.0(3)
N2 Co7 O14 171.6(3)
O6 Co7 O14 89.8(3)
O18 Co7 O3 96.8(3)
N2 Co7 O3 78.7(4)
O6 Co7 O3 92.9(3)
O14 Co7 O3 96.2(3)
O18 Co7 O4 100.2(3)
N2 Co7 O4 77.1(3)
O6 Co7 O4 76.8(3)
O14 Co7 O4 109.3(3)
O3 Co7 O4 152.2(3)
N1 Co8 O20 177.2(4)
N1 Co8 N12 94.8(4)
O20 Co8 N12 88.0(4)
N1 Co8 O1 84.2(4)
O20 Co8 O1 95.8(4)
N12 Co8 O1 88.8(4)
N1 Co8 O2 84.7(4)
O20 Co8 O2 95.1(3)
N12 Co8 O2 94.7(4)
O1 Co8 O2 168.6(4)
N1 Co8 O7 96.9(4)
O20 Co8 O7 80.4(3)
N12 Co8 O7 168.3(3)
O1 Co8 O7 92.3(3)
O2 Co8 O7 86.4(3)
N8 Co9 O16 85.3(4)
N8 Co9 O15 87.1(4)
O16 Co9 O15 171.7(3)
N8 Co9 O19 176.1(5)
O16 Co9 O19 98.5(3)
O15 Co9 O19 89.1(3)
N8 Co9 N11 94.5(4)
O16 Co9 N11 94.4(4)
O15 Co9 N11 89.5(4)
O19 Co9 N11 86.2(3)
N8 Co9 O9 95.8(3)
O16 Co9 O9 89.1(3)
O15 Co9 O9 88.4(3)
O19 Co9 O9 83.3(3)
N11 Co9 O9 169.3(3)
N8 Co9 Co4 121.0(4)
O16 Co9 Co4 132.4(2)
O15 Co9 Co4 50.2(2)
O19 Co9 Co4 55.5(2)
N11 Co9 Co4 119.2(3)
O9 Co9 Co4 52.5(2)
N5 Co10 O20 96.6(3)
N5 Co10 O7 167.7(3)
O20 Co10 O7 74.6(3)
N5 Co10 O16 97.1(3)
O20 Co10 O16 164.4(3)
O7 Co10 O16 92.9(3)
N5 Co10 O10 77.7(4)
O20 Co10 O10 96.4(3)
O7 Co10 O10 94.5(3)
O16 Co10 O10 93.9(3)
N5 Co10 O9 80.2(3)
O20 Co10 O9 96.9(3)
O7 Co10 O9 109.1(3)
O16 Co10 O9 78.0(3)
O10 Co10 O9 155.3(3)
C1 O1 Co8 112.0(8)
C7 O2 Co8 112.9(6)
C7 O2 Co3 115.7(7)
Co8 O2 Co3 98.0(3)
C8 O3 Co7 114.7(9)
C8 O3 H3D 122.6
Co7 O3 H3D 122.6
C14 O4 Co5 125.5(6)
C14 O4 Co7 108.6(6)
Co5 O4 Co7 92.9(3)
C14 O4 Co1 112.3(6)
Co5 O4 Co1 82.2(3)
Co7 O4 Co1 132.8(3)
C15 O5 Co5 112.3(6)
C15 O5 Co1 128.1(7)
Co5 O5 Co1 84.0(3)
C21 O6 Co5 111.0(6)
C21 O6 Co7 118.5(7)
Co5 O6 Co7 99.2(4)
C22 O7 Co8 121.8(7)
C22 O7 Co10 121.5(7)
Co8 O7 Co10 96.6(3)
C22 O7 Co3 111.0(7)
Co8 O7 Co3 96.7(3)
Co10 O7 Co3 105.5(3)
C28 O8 Co1 142.7(7)
C28 O8 Co3 117.0(7)
Co1 O8 Co3 99.7(3)
C29 O9 Co9 124.4(7)
C29 O9 Co4 110.0(6)
Co9 O9 Co4 82.5(3)
C29 O9 Co10 108.7(6)
Co9 O9 Co10 92.6(3)
Co4 O9 Co10 135.8(3)
C35 O10 Co10 113.1(8)
C35 O10 H10D 123.5
Co10 O10 H10D 123.5
C36 O11 Co6 114.0(9)
C42 O12 Co6 110.0(7)
C42 O12 Co2 115.1(8)
Co6 O12 Co2 98.8(4)
C43 O13 Co4 142.5(7)
C43 O13 Co2 118.7(6)
Co4 O13 Co2 98.4(3)
C49 O14 Co6 121.5(6)
C49 O14 Co7 121.1(6)
Co6 O14 Co7 95.2(3)
C49 O14 Co2 111.9(6)
Co6 O14 Co2 97.3(3)
Co7 O14 Co2 106.2(3)
C50 O15 Co9 110.4(6)
C50 O15 Co4 126.5(6)
Co9 O15 Co4 85.2(3)
C56 O16 Co9 110.1(7)
C56 O16 Co10 121.0(7)
Co9 O16 Co10 97.1(3)
C57 O17 Co5 108.8(6)
C57 O17 Co2 113.7(5)
Co5 O17 Co2 134.4(4)
C57 O17 Co1 116.8(6)
Co5 O17 Co1 82.4(3)
Co2 O17 Co1 92.4(3)
C66 O18 Co6 113.7(7)
C66 O18 Co7 134.5(9)
Co6 O18 Co7 101.1(4)
C75 O19 Co9 111.2(6)
C75 O19 Co3 107.5(5)
Co9 O19 Co3 134.3(4)
C75 O19 Co4 132.6(6)
Co9 O19 Co4 80.0(2)
Co3 O19 Co4 91.3(3)
C84 O20 Co8 108.9(6)
C84 O20 Co10 131.7(7)
Co8 O20 Co10 100.6(4)
Co3 O21 Co4 102.9(3)
Co3 O21 Co1 95.4(3)
Co4 O21 Co1 97.8(3)
Co3 O21 H4B 118.8
Co4 O21 H4B 118.8
Co1 O21 H4B 118.8
C93 O22 Co2 118.38(19)
C93 O22 Co1 119.3(2)
Co2 O22 Co1 102.0(3)
C93 O22 Co4 119.0(2)
Co2 O22 Co4 95.6(3)
Co1 O22 Co4 98.1(3)
C93 O22 H22C 0.5
Co2 O22 H22C 118.9
Co1 O22 H22C 118.9
Co4 O22 H22C 118.8
O22 C93 H22C 0.6
O22 C93 H93A 109.5
O22 C93 H93B 109.5
H93A C93 H93B 109.5
O22 C93 H93C 109.5
H93A C93 H93C 109.5
H93B C93 H93C 109.5
C6 N1 C2 127.0(13)
C6 N1 Co8 115.5(9)
C2 N1 Co8 117.5(11)
C13 N2 C9 120.1(11)
C13 N2 Co7 122.0(8)
C9 N2 Co7 117.2(9)
C20 N3 C16 122.8(10)
C20 N3 Co5 119.0(9)
C16 N3 Co5 118.1(9)
C27 N4 C23 123.4(11)
C27 N4 Co3 117.6(9)
C23 N4 Co3 118.8(9)
C44 N7 C48 122.4(11)
C44 N7 Co2 116.0(9)
C48 N7 Co2 121.0(8)
C51 N8 C55 128.0(11)
C51 N8 Co9 116.2(10)
C55 N8 Co9 115.8(9)
C58 N9 Co5 111.2(7)
C58 N9 H12B 109.4
Co5 N9 H12B 109.4
C58 N9 H12C 109.4
Co5 N9 H12C 109.4
H12B N9 H12C 108.0
C67 N10 Co6 103.5(7)
C67 N10 H8C 111.1
Co6 N10 H8C 111.1
C67 N10 H8D 111.1
Co6 N10 H8D 111.1
H8C N10 H8D 109.0
C76 N11 Co9 108.1(7)
C76 N11 H3B 110.1
Co9 N11 H3B 110.1
C76 N11 H3C 110.1
Co9 N11 H3C 110.1
H3B N11 H3C 108.4
C85 N12 Co8 108.5(6)
C85 N12 H10B 110.0
Co8 N12 H10B 110.0
C85 N12 H10C 110.0
Co8 N12 H10C 110.0
H10B N12 H10C 108.4
O1 C1 C2 113.0(11)
O1 C1 H1A 109.0
C2 C1 H1A 109.0
O1 C1 H1B 109.0
C2 C1 H1B 109.0
H1A C1 H1B 107.8
N1 C2 C3 120.1(15)
N1 C2 C1 113.3(13)
C3 C2 C1 126.6(14)
C4 C3 C2 118(2)
C4 C3 H3A 121.2
C2 C3 H3A 121.2
C3 C4 C5 123(2)
C3 C4 H4A 118.4
C5 C4 H4A 118.4
C6 C5 C4 114.5(15)
C6 C5 H5A 122.8
C4 C5 H5A 122.8
N1 C6 C5 117.4(14)
N1 C6 C7 117.9(11)
C5 C6 C7 124.5(14)
O2 C7 C6 105.7(9)
O2 C7 H7A 110.6
C6 C7 H7A 110.6
O2 C7 H7B 110.6
C6 C7 H7B 110.6
H7A C7 H7B 108.7
O3 C8 C9 107.8(13)
O3 C8 H8A 110.2
C9 C8 H8A 110.2
O3 C8 H8B 110.2
C9 C8 H8B 110.2
H8A C8 H8B 108.5
N2 C9 C10 120.8(14)
N2 C9 C8 115.6(13)
C10 C9 C8 123.6(14)
C9 C10 C11 116.1(15)
C9 C10 H10A 122.0
C11 C10 H10A 122.0
C12 C11 C10 120.8(15)
C12 C11 H11A 119.6
C10 C11 H11A 119.6
C13 C12 C11 117.2(15)
C13 C12 H12A 121.4
C11 C12 H12A 121.4
N2 C13 C12 124.8(12)
N2 C13 C14 111.7(11)
C12 C13 C14 123.4(13)
O4 C14 C13 114.7(10)
O4 C14 H14A 108.6
C13 C14 H14A 108.6
O4 C14 H14B 108.6
C13 C14 H14B 108.6
H14A C14 H14B 107.6
O5 C15 C16 111.0(9)
O5 C15 H15A 109.4
C16 C15 H15A 109.4
O5 C15 H15B 109.4
C16 C15 H15B 109.4
H15A C15 H15B 108.0
N3 C16 C17 119.7(12)
N3 C16 C15 112.1(10)
C17 C16 C15 128.2(12)
C16 C17 C18 113.2(12)
C16 C17 H17A 123.4
C18 C17 H17A 123.4
C19 C18 C17 126.3(14)
C19 C18 H18A 116.8
C17 C18 H18A 116.8
C18 C19 C20 115.7(16)
C18 C19 H19A 122.1
C20 C19 H19A 122.1
N3 C20 C19 122.2(12)
N3 C20 C21 110.6(12)
C19 C20 C21 127.2(14)
O6 C21 C20 109.9(10)
O6 C21 H21A 109.7
C20 C21 H21A 109.7
O6 C21 H21B 109.7
C20 C21 H21B 109.7
H21A C21 H21B 108.2
O7 C22 C23 113.2(10)
O7 C22 H22A 108.9
C23 C22 H22A 108.9
O7 C22 H22B 108.9
C23 C22 H22B 108.9
H22A C22 H22B 107.7
C24 C23 N4 121.6(12)
C24 C23 C22 126.3(13)
N4 C23 C22 112.1(10)
C23 C24 C25 120.0(14)
C23 C24 H24A 120.0
C25 C24 H24A 120.0
C26 C25 C24 116.3(12)
C26 C25 H25A 121.9
C24 C25 H25A 121.9
C27 C26 C25 119.3(13)
C27 C26 H26A 120.4
C25 C26 H26A 120.4
N4 C27 C26 119.3(13)
N4 C27 C28 115.6(11)
C26 C27 C28 125.0(13)
O8 C28 C27 111.7(10)
O8 C28 H28A 109.3
C27 C28 H28A 109.3
O8 C28 H28B 109.3
C27 C28 H28B 109.3
H28A C28 H28B 107.9
O9 C29 C30 112.7(9)
O9 C29 H29A 109.0
C30 C29 H29A 109.0
O9 C29 H29B 109.0
C30 C29 H29B 109.0
H29A C29 H29B 107.8
C30 N5 C34 120.0
C30 N5 Co10 118.5(5)
C34 N5 Co10 120.7(5)
N5 C30 C31 120.0
N5 C30 C29 113.9(8)
C31 C30 C29 126.1(8)
C30 C31 C32 120.0
C30 C31 H31A 120.0
C32 C31 H31A 120.0
C33 C32 C31 120.0
C33 C32 H32A 120.0
C31 C32 H32A 120.0
C32 C33 C34 120.0
C32 C33 H33A 120.0
C34 C33 H33A 120.0
C33 C34 N5 120.0
C33 C34 C35 127.3(8)
N5 C34 C35 112.7(8)
O10 C35 C34 113.3(11)
O10 C35 H35A 108.9
C34 C35 H35A 108.9
O10 C35 H35B 108.9
C34 C35 H35B 108.9
H35A C35 H35B 107.7
O11 C36 C37 112.1(12)
O11 C36 H36A 109.2
C37 C36 H36A 109.2
O11 C36 H36B 109.2
C37 C36 H36B 109.2
H36A C36 H36B 107.9
C37 N6 C41 120.0
C37 N6 Co6 120.1(6)
C41 N6 Co6 119.7(6)
N6 C37 C38 120.0
N6 C37 C36 108.6(8)
C38 C37 C36 131.4(8)
C39 C38 C37 120.0
C39 C38 H38A 120.0
C37 C38 H38A 120.0
C40 C39 C38 120.0
C40 C39 H39A 120.0
C38 C39 H39A 120.0
C39 C40 C41 120.0
C39 C40 H40A 120.0
C41 C40 H40A 120.0
C40 C41 N6 120.0
C40 C41 C42 132.7(8)
N6 C41 C42 107.3(8)
O12 C42 C41 114.7(10)
O12 C42 H42A 108.6
C41 C42 H42A 108.6
O12 C42 H42B 108.6
C41 C42 H42B 108.6
H42A C42 H42B 107.6
O13 C43 C44 109.4(9)
O13 C43 H43A 109.8
C44 C43 H43A 109.8
O13 C43 H43B 109.8
C44 C43 H43B 109.8
H43A C43 H43B 108.2
N7 C44 C45 119.3(12)
N7 C44 C43 116.5(11)
C45 C44 C43 124.3(12)
C46 C45 C44 117.7(12)
C46 C45 H45A 121.1
C44 C45 H45A 121.1
C47 C46 C45 123.3(13)
C47 C46 H46A 118.4
C45 C46 H46A 118.4
C46 C47 C48 115.4(14)
C46 C47 H47A 122.3
C48 C47 H47A 122.3
N7 C48 C47 121.9(13)
N7 C48 C49 112.4(10)
C47 C48 C49 125.6(13)
O14 C49 C48 111.3(9)
O14 C49 H49A 109.4
C48 C49 H49A 109.4
O14 C49 H49B 109.4
C48 C49 H49B 109.4
H49A C49 H49B 108.0
C51 C50 O15 109.6(9)
C51 C50 H50A 109.8
O15 C50 H50A 109.8
C51 C50 H50B 109.8
O15 C50 H50B 109.8
H50A C50 H50B 108.2
N8 C51 C52 118.7(14)
N8 C51 C50 115.9(11)
C52 C51 C50 125.5(13)
C53 C52 C51 120.0(14)
C53 C52 H52A 120.0
C51 C52 H52A 120.0
C52 C53 C54 117.5(13)
C52 C53 H53A 121.3
C54 C53 H53A 121.3
C55 C54 C53 124.6(13)
C55 C54 H54A 117.7
C53 C54 H54A 117.7
C54 C55 N8 111.3(12)
C54 C55 C56 138.2(13)
N8 C55 C56 110.5(11)
O16 C56 C55 114.2(12)
O16 C56 H56A 108.7
C55 C56 H56A 108.7
O16 C56 H56B 108.7
C55 C56 H56B 108.7
H56A C56 H56B 107.6
C58 C57 O17 108.2(9)
C58 C57 H57A 110.1
O17 C57 H57A 110.1
C58 C57 H57B 110.1
O17 C57 H57B 110.1
H57A C57 H57B 108.4
C57 C58 N9 106.5(9)
C57 C58 C59 115.2(11)
N9 C58 C59 111.7(9)
C57 C58 H58A 107.7
N9 C58 H58A 107.7
C59 C58 H58A 107.7
C60 C59 C58 111.7(9)
C60 C59 H59A 109.3
C58 C59 H59A 109.3
C60 C59 H59B 109.3
C58 C59 H59B 109.3
H59A C59 H59B 107.9
C61 C60 C65 120.0
C61 C60 C59 121.6(11)
C65 C60 C59 118.4(11)
C60 C61 C62 120.0
C60 C61 H61A 120.0
C62 C61 H61A 120.0
C63 C62 C61 120.0
C63 C62 H62A 120.0
C61 C62 H62A 120.0
C62 C63 C64 120.0
C62 C63 H63A 120.0
C64 C63 H63A 120.0
C65 C64 C63 120.0
C65 C64 H64A 120.0
C63 C64 H64A 120.0
C64 C65 C60 120.0
C64 C65 H65A 120.0
C60 C65 H65A 120.0
O18 C66 C67 107.7(10)
O18 C66 H66A 110.2
C67 C66 H66A 110.2
O18 C66 H66B 110.2
C67 C66 H66B 110.2
H66A C66 H66B 108.5
N10 C67 C66 105.6(11)
N10 C67 C68 117.0(12)
C66 C67 C68 114.6(12)
N10 C67 H67A 106.3
C66 C67 H67A 106.3
C68 C67 H67A 106.3
C69 C68 C67 115.8(12)
C69 C68 H68A 108.3
C67 C68 H68A 108.3
C69 C68 H68B 108.3
C67 C68 H68B 108.3
H68A C68 H68B 107.4
C70 C69 C74 120.0
C70 C69 C68 119.1(12)
C74 C69 C68 120.9(12)
C71 C70 C69 120.0
C71 C70 H70A 120.0
C69 C70 H70A 120.0
C72 C71 C70 120.0
C72 C71 H71A 120.0
C70 C71 H71A 120.0
C71 C72 C73 120.0
C71 C72 H72A 120.0
C73 C72 H72A 120.0
C74 C73 C72 120.0
C74 C73 H73A 120.0
C72 C73 H73A 120.0
C73 C74 C69 120.0
C73 C74 H74A 120.0
C69 C74 H74A 120.0
O19 C75 C76 108.7(8)
O19 C75 H75A 110.0
C76 C75 H75A 110.0
O19 C75 H75B 110.0
C76 C75 H75B 110.0
H75A C75 H75B 108.3
N11 C76 C77 116.9(12)
N11 C76 C75 106.6(9)
C77 C76 C75 110.9(9)
N11 C76 H76A 107.3
C77 C76 H76A 107.3
C75 C76 H76A 107.3
C78 C77 C76 115.1(11)
C78 C77 H77A 108.5
C76 C77 H77A 108.5
C78 C77 H77B 108.5
C76 C77 H77B 108.5
H77A C77 H77B 107.5
C79 C78 C83 120.0
C79 C78 C77 122.3(10)
C83 C78 C77 117.3(10)
C78 C79 C80 120.0
C78 C79 H79A 120.0
C80 C79 H79A 120.0
C79 C80 C81 120.0
C79 C80 H80A 120.0
C81 C80 H80A 120.0
C80 C81 C82 120.0
C80 C81 H81A 120.0
C82 C81 H81A 120.0
C83 C82 C81 120.0
C83 C82 H82A 120.0
C81 C82 H82A 120.0
C82 C83 C78 120.0
C82 C83 H83A 120.0
C78 C83 H83A 120.0
O20 C84 C85 109.4(10)
O20 C84 H84A 109.8
C85 C84 H84A 109.8
O20 C84 H84B 109.8
C85 C84 H84B 109.8
H84A C84 H84B 108.2
N12 C85 C84 105.8(9)
N12 C85 C86 109.8(9)
C84 C85 C86 116.3(11)
N12 C85 H85A 108.2
C84 C85 H85A 108.2
C86 C85 H85A 108.2
C87 C86 C85 111.1(9)
C87 C86 H86A 109.4
C85 C86 H86A 109.4
C87 C86 H86B 109.4
C85 C86 H86B 109.4
H86A C86 H86B 108.0
C88 C87 C92 120.0
C88 C87 C86 118.3(9)
C92 C87 C86 121.6(9)
C87 C88 C89 120.0
C87 C88 H88A 120.0
C89 C88 H88A 120.0
C90 C89 C88 120.0
C90 C89 H89A 120.0
C88 C89 H89A 120.0
C89 C90 C91 120.0
C89 C90 H90A 120.0
C91 C90 H90A 120.0
C90 C91 C92 120.0
C90 C91 H91A 120.0
C92 C91 H91A 120.0
C91 C92 C87 120.0
C91 C92 H92A 120.0
C87 C92 H92A 120.0
O24 Cl1 O25B 51.4(10)
O24 Cl1 O26B 124.2(12)
O25B Cl1 O26B 110.6(6)
O24 Cl1 O26 111.6(5)
O25B Cl1 O26 126.7(12)
O26B Cl1 O26 29.5(10)
O24 Cl1 O23B 126.2(12)
O25B Cl1 O23B 110.1(6)
O26B Cl1 O23B 109.5(6)
O26 Cl1 O23B 116.3(13)
O24 Cl1 O25 110.3(5)
O25B Cl1 O25 58.9(10)
O26B Cl1 O25 79.6(10)
O26 Cl1 O25 109.1(5)
O23B Cl1 O25 75.8(10)
O24 Cl1 O24B 57.9(10)
O25B Cl1 O24B 109.3(6)
O26B Cl1 O24B 109.0(6)
O26 Cl1 O24B 79.9(10)
O23B Cl1 O24B 108.2(6)
O25 Cl1 O24B 167.8(10)
O24 Cl1 O23 109.2(5)
O25B Cl1 O23 124.5(12)
O26B Cl1 O23 119.6(13)
O26 Cl1 O23 108.7(5)
O23B Cl1 O23 32.4(10)
O25 Cl1 O23 107.9(5)
O24B Cl1 O23 75.8(10)
O27 Cl2 O30B 130.2(17)
O27 Cl2 O29B 86.3(14)
O30B Cl2 O29B 109.9(6)
O27 Cl2 O28 110.5(5)
O30B Cl2 O28 112.8(17)
O29B Cl2 O28 42.8(14)
O27 Cl2 O28B 108.3(17)
O30B Cl2 O28B 109.7(6)
O29B Cl2 O28B 109.1(6)
O28 Cl2 O28B 68.2(14)
O27 Cl2 O29 109.8(6)
O30B Cl2 O29 31.8(15)
O29B Cl2 O29 86.2(15)
O28 Cl2 O29 109.3(5)
O28B Cl2 O29 139.8(17)
O27 Cl2 O27B 25.6(14)
O30B Cl2 O27B 109.4(6)
O29B Cl2 O27B 109.3(6)
O28 Cl2 O27B 135.6(16)
O28B Cl2 O27B 109.5(6)
O29 Cl2 O27B 99.3(18)
O27 Cl2 O30 110.0(5)
O30B Cl2 O30 78.4(14)
O29B Cl2 O30 151.0(14)
O28 Cl2 O30 108.2(5)
O28B Cl2 O30 43.8(14)
O29 Cl2 O30 109.1(5)
O27B Cl2 O30 92.9(13)
O33 Cl3 O32 110.3(6)
O33 Cl3 O31 109.1(6)
O32 Cl3 O31 109.2(6)
O33 Cl3 O34 109.4(6)
O32 Cl3 O34 109.6(6)
O31 Cl3 O34 109.2(6)
O33B Cl3B O32B 110.5(6)
O33B Cl3B O34B 110.3(6)
O32B Cl3B O34B 109.9(6)
O33B Cl3B O31B 109.0(6)
O32B Cl3B O31B 108.4(5)
O34B Cl3B O31B 108.7(6)
O35 Cl4 O37 110.4(6)
O35 Cl4 O36 110.0(6)
O37 Cl4 O36 109.3(6)
O35 Cl4 O38 109.3(6)
O37 Cl4 O38 109.0(6)
O36 Cl4 O38 108.9(6)
O35B Cl4B O38B 110.1(6)
O35B Cl4B O36B 110.3(6)
O38B Cl4B O36B 108.9(6)
O35B Cl4B O37B 109.4(6)
O38B Cl4B O37B 109.3(6)
O36B Cl4B O37B 108.7(6)

loop_
_geom_bond_atom_site_label_1
_geom_bond_atom_site_label_2
_geom_bond_distance
Co1 O8 1.982(8)
Co1 O22 2.059(6)
Co1 O21 2.123(7)
Co1 O5 2.193(7)
Co1 O4 2.220(7)
Co1 O17 2.228(8)
Co1 Co5 2.757(3)
Co2 O22 2.053(7)
Co2 O13 2.054(7)
Co2 N7 2.065(9)
Co2 O12 2.159(8)
Co2 O14 2.168(7)
Co2 O17 2.200(7)
Co3 O21 2.052(7)
Co3 O8 2.058(8)
Co3 N4 2.077(9)
Co3 O2 2.153(7)
Co3 O7 2.175(8)
Co3 O19 2.206(7)
Co4 O13 2.027(7)
Co4 O21 2.062(6)
Co4 O15 2.113(7)
Co4 O22 2.117(7)
Co4 O9 2.191(7)
Co4 O19 2.293(7)
Co4 Co9 2.740(2)
Co5 N3 1.873(9)
Co5 O6 1.894(8)
Co5 N9 1.908(9)
Co5 O5 1.914(7)
Co5 O17 1.945(7)
Co5 O4 1.965(8)
Co6 N6 1.820(6)
Co6 O11 1.897(8)
Co6 O18 1.910(7)
Co6 O12 1.928(9)
Co6 O14 1.967(7)
Co6 N10 1.968(10)
Co7 O18 1.995(8)
Co7 N2 2.036(9)
Co7 O6 2.081(8)
Co7 O14 2.115(8)
Co7 O3 2.118(9)
Co7 O4 2.207(7)
Co8 N1 1.879(11)
Co8 O20 1.911(8)
Co8 N12 1.944(9)
Co8 O1 1.954(9)
Co8 O2 1.957(8)
Co8 O7 1.978(7)
Co9 N8 1.844(9)
Co9 O16 1.915(8)
Co9 O15 1.929(8)
Co9 O19 1.948(7)
Co9 N11 1.948(9)
Co9 O9 1.954(7)
Co10 N5 1.987(6)
Co10 O20 2.043(8)
Co10 O7 2.097(7)
Co10 O16 2.101(8)
Co10 O10 2.148(8)
Co10 O9 2.207(7)
O1 C1 1.384(13)
O2 C7 1.429(11)
O3 C8 1.422(16)
O3 H3D 0.9300
O4 C14 1.447(12)
O5 C15 1.450(11)
O6 C21 1.484(14)
O7 C22 1.393(13)
O8 C28 1.395(13)
O9 C29 1.435(12)
O10 C35 1.421(15)
O10 H10D 0.9300
O11 C36 1.426(14)
O12 C42 1.408(14)
O13 C43 1.368(13)
O14 C49 1.445(13)
O15 C50 1.502(12)
O16 C56 1.390(14)
O17 C57 1.476(12)
O18 C66 1.430(14)
O19 C75 1.440(12)
O20 C84 1.442(13)
O21 H4B 0.9800
O22 C93 1.5598
O22 H22C 0.8499
C93 H22C 0.7099
C93 H93A 0.9600
C93 H93B 0.9600
C93 H93C 0.9600
N1 C6 1.273(14)
N1 C2 1.307(14)
N2 C13 1.333(13)
N2 C9 1.359(14)
N3 C20 1.324(15)
N3 C16 1.328(13)
N4 C27 1.306(14)
N4 C23 1.350(14)
N7 C44 1.315(14)
N7 C48 1.343(14)
N8 C51 1.342(15)
N8 C55 1.395(14)
N9 C58 1.518(12)
N9 H12B 0.9000
N9 H12C 0.9000
N10 C67 1.497(16)
N10 H8C 0.9000
N10 H8D 0.9000
N11 C76 1.452(14)
N11 H3B 0.9000
N11 H3C 0.9000
N12 C85 1.517(13)
N12 H10B 0.9000
N12 H10C 0.9000
C1 C2 1.511(17)
C1 H1A 0.9700
C1 H1B 0.9700
C2 C3 1.36(2)
C3 C4 1.29(2)
C3 H3A 0.9300
C4 C5 1.46(2)
C4 H4A 0.9300
C5 C6 1.419(17)
C5 H5A 0.9300
C6 C7 1.565(17)
C7 H7A 0.9700
C7 H7B 0.9700
C8 C9 1.557(18)
C8 H8A 0.9700
C8 H8B 0.9700
C9 C10 1.420(17)
C10 C11 1.46(2)
C10 H10A 0.9300
C11 C12 1.386(18)
C11 H11A 0.9300
C12 C13 1.363(16)
C12 H12A 0.9300
C13 C14 1.488(15)
C14 H14A 0.9700
C14 H14B 0.9700
C15 C16 1.559(16)
C15 H15A 0.9700
C15 H15B 0.9700
C16 C17 1.390(14)
C17 C18 1.441(18)
C17 H17A 0.9300
C18 C19 1.293(18)
C18 H18A 0.9300
C19 C20 1.353(17)
C19 H19A 0.9300
C20 C21 1.573(16)
C21 H21A 0.9700
C21 H21B 0.9700
C22 C23 1.557(15)
C22 H22A 0.9700
C22 H22B 0.9700
C23 C24 1.295(16)
C24 C25 1.446(17)
C24 H24A 0.9300
C25 C26 1.427(17)
C25 H25A 0.9300
C26 C27 1.387(16)
C26 H26A 0.9300
C27 C28 1.504(16)
C28 H28A 0.9700
C28 H28B 0.9700
C29 C30 1.525(12)
C29 H29A 0.9700
C29 H29B 0.9700
N5 C30 1.3900
N5 C34 1.3900
C30 C31 1.3900
C31 C32 1.3900
C31 H31A 0.9300
C32 C33 1.3900
C32 H32A 0.9300
C33 C34 1.3900
C33 H33A 0.9300
C34 C35 1.470(15)
C35 H35A 0.9700
C35 H35B 0.9700
C36 C37 1.530(16)
C36 H36A 0.9700
C36 H36B 0.9700
N6 C37 1.3900
N6 C41 1.3900
C37 C38 1.3900
C38 C39 1.3900
C38 H38A 0.9300
C39 C40 1.3900
C39 H39A 0.9300
C40 C41 1.3900
C40 H40A 0.9300
C41 C42 1.502(15)
C42 H42A 0.9700
C42 H42B 0.9700
C43 C44 1.569(16)
C43 H43A 0.9700
C43 H43B 0.9700
C44 C45 1.400(16)
C45 C46 1.381(18)
C45 H45A 0.9300
C46 C47 1.362(17)
C46 H46A 0.9300
C47 C48 1.390(16)
C47 H47A 0.9300
C48 C49 1.499(15)
C49 H49A 0.9700
C49 H49B 0.9700
C50 C51 1.501(17)
C50 H50A 0.9700
C50 H50B 0.9700
C51 C52 1.406(16)
C52 C53 1.347(18)
C52 H52A 0.9300
C53 C54 1.474(19)
C53 H53A 0.9300
C54 C55 1.376(17)
C54 H54A 0.9300
C55 C56 1.459(16)
C56 H56A 0.9700
C56 H56B 0.9700
C57 C58 1.465(15)
C57 H57A 0.9700
C57 H57B 0.9700
C58 C59 1.553(15)
C58 H58A 0.9800
C59 C60 1.473(13)
C59 H59A 0.9700
C59 H59B 0.9700
C60 C61 1.3900
C60 C65 1.3900
C61 C62 1.3900
C61 H61A 0.9300
C62 C63 1.3900
C62 H62A 0.9300
C63 C64 1.3900
C63 H63A 0.9300
C64 C65 1.3900
C64 H64A 0.9300
C65 H65A 0.9300
C66 C67 1.534(17)
C66 H66A 0.9700
C66 H66B 0.9700
C67 C68 1.552(16)
C67 H67A 0.9800
C68 C69 1.510(15)
C68 H68A 0.9700
C68 H68B 0.9700
C69 C70 1.3900
C69 C74 1.3900
C70 C71 1.3900
C70 H70A 0.9300
C71 C72 1.3900
C71 H71A 0.9300
C72 C73 1.3900
C72 H72A 0.9300
C73 C74 1.3900
C73 H73A 0.9300
C74 H74A 0.9300
C75 C76 1.560(13)
C75 H75A 0.9700
C75 H75B 0.9700
C76 C77 1.546(16)
C76 H76A 0.9800
C77 C78 1.503(15)
C77 H77A 0.9700
C77 H77B 0.9700
C78 C79 1.3900
C78 C83 1.3900
C79 C80 1.3900
C79 H79A 0.9300
C80 C81 1.3900
C80 H80A 0.9300
C81 C82 1.3900
C81 H81A 0.9300
C82 C83 1.3900
C82 H82A 0.9300
C83 H83A 0.9300
C84 C85 1.525(14)
C84 H84A 0.9700
C84 H84B 0.9700
C85 C86 1.592(15)
C85 H85A 0.9800
C86 C87 1.536(14)
C86 H86A 0.9700
C86 H86B 0.9700
C87 C88 1.3900
C87 C92 1.3900
C88 C89 1.3900
C88 H88A 0.9300
C89 C90 1.3900
C89 H89A 0.9300
C90 C91 1.3900
C90 H90A 0.9300
C91 C92 1.3900
C91 H91A 0.9300
C92 H92A 0.9300
Cl1 O24 1.417(6)
Cl1 O25B 1.425(7)
Cl1 O26B 1.437(7)
Cl1 O26 1.438(6)
Cl1 O23B 1.440(7)
Cl1 O25 1.446(6)
Cl1 O24B 1.451(7)
Cl1 O23 1.453(6)
Cl2 O27 1.430(6)
Cl2 O30B 1.434(7)
Cl2 O29B 1.437(7)
Cl2 O28 1.437(6)
Cl2 O28B 1.440(7)
Cl2 O29 1.440(6)
Cl2 O27B 1.441(7)
Cl2 O30 1.441(6)
Cl3 O33 1.434(7)
Cl3 O32 1.435(7)
Cl3 O31 1.440(7)
Cl3 O34 1.440(7)
Cl3B O33B 1.426(6)
Cl3B O32B 1.436(7)
Cl3B O34B 1.436(7)
Cl3B O31B 1.450(7)
Cl4 O35 1.429(7)
Cl4 O37 1.437(7)
Cl4 O36 1.438(7)
Cl4 O38 1.443(7)
Cl4B O35B 1.427(7)
Cl4B O38B 1.436(7)
Cl4B O36B 1.441(7)
Cl4B O37B 1.444(7)
